data_7245727
loop_
_publ_author_name
'Ghazanfari, Mohammad R.'
'Santhosh, Archa'
'Vrijmoed, Johannes C.'
'Siemensmeyer, Konrad'
'Peters, Bertram'
'Dehnen, Stefanie'
'Jerabek, Paul'
'Thiele, G\"unther'

_publ_section_title
;
 Large-scale synthesis of mixed valence K3[Fe2S4] with high dielectric and
 ferrimagnetic characteristics
;
_journal_issue 47
_journal_name_full 'RSC Advances'
_journal_page_first 30514
_journal_page_last 30521
_journal_paper_doi 10.1039/D2RA05200H
_journal_volume 12
_journal_year 2022
_chemical_formula_moiety 'Fe4 K6 S8'
_chemical_formula_sum 'Fe4 K6 S8'
_chemical_formula_weight 714.48
_chemical_properties_physical Air-sensitive,Moisture-sensitive
_space_group_crystal_system orthorhombic
_space_group_IT_number 62
_space_group_name_Hall '-P 2ac 2n'
_space_group_name_H-M_alt 'P n m a'
_atom_sites_solution_primary dual
_audit_creation_date 2022-08-08
_audit_creation_method
;
Olex2 1.3
(compiled 2020.11.12 svn.r5f609507 for OlexSys, GUI svn.r6272)
;
_audit_update_record
;
2022-08-10 deposited with the CCDC.	2022-10-14 downloaded from the CCDC.
;
_cell_angle_alpha 90
_cell_angle_beta 90
_cell_angle_gamma 90
_cell_formula_units_Z 2
_cell_length_a 7.1219(4)
_cell_length_b 10.9301(6)
_cell_length_c 11.4840(7)
_cell_measurement_reflns_used 4889
_cell_measurement_temperature 100
_cell_measurement_theta_max 30.35
_cell_measurement_theta_min 3.37
_cell_volume 893.95(9)
_computing_cell_refinement 'SAINT V8.38A (Bruker, 2018)'
_computing_data_reduction 'SAINT V8.38A (Bruker, 2018)'
_computing_molecular_graphics 'Olex2 1.3 (Dolomanov et al., 2009)'
_computing_publication_material 'Olex2 1.3 (Dolomanov et al., 2009)'
_computing_structure_refinement 'XL  (Sheldrick, 2008)'
_computing_structure_solution 'SHELXT 2014/5 (Sheldrick, 2014)'
_diffrn_ambient_temperature 100
_diffrn_measured_fraction_theta_full 0.993
_diffrn_measured_fraction_theta_max 0.987
_diffrn_measurement_device_type 'Bruker APEX-II CCD'
_diffrn_measurement_method '\f and \w scans'
_diffrn_radiation_type MoK\a
_diffrn_radiation_wavelength 0.71073
_diffrn_reflns_av_R_equivalents 0.0896
_diffrn_reflns_av_unetI/netI 0.0371
_diffrn_reflns_Laue_measured_fraction_full 0.993
_diffrn_reflns_Laue_measured_fraction_max 0.987
_diffrn_reflns_limit_h_max 10
_diffrn_reflns_limit_h_min -10
_diffrn_reflns_limit_k_max 15
_diffrn_reflns_limit_k_min -15
_diffrn_reflns_limit_l_max 16
_diffrn_reflns_limit_l_min -16
_diffrn_reflns_number 19979
_diffrn_reflns_point_group_measured_fraction_full 0.993
_diffrn_reflns_point_group_measured_fraction_max 0.987
_diffrn_reflns_theta_full 25.242
_diffrn_reflns_theta_max 30.825
_diffrn_reflns_theta_min 2.573
_diffrn_source_current 1.0
_diffrn_source_power 0.05
_diffrn_source_voltage 50.0
_diffrn_standards_number 0
_exptl_absorpt_coefficient_mu 5.485
_exptl_absorpt_correction_T_max 0.7461
_exptl_absorpt_correction_T_min 0.5885
_exptl_absorpt_correction_type multi-scan
_exptl_absorpt_process_details
;
SADABS-2016/2 (Bruker,2016/2) was used for absorption correction.
wR2(int) was 0.0857 before and 0.0607 after correction.
The Ratio of minimum to maximum transmission is 0.7888.
The \l/2 correction factor is Not present.
;
_exptl_crystal_colour 'metallic dark green'
_exptl_crystal_colour_lustre metallic
_exptl_crystal_colour_modifier dark
_exptl_crystal_colour_primary green
_exptl_crystal_density_diffrn 2.654
_exptl_crystal_description block
_exptl_crystal_F_000 692
_exptl_crystal_preparation 'Magnetic properties,dielectric, impedance'
_exptl_crystal_size_max 0.152
_exptl_crystal_size_mid 0.097
_exptl_crystal_size_min 0.094
_refine_diff_density_max 0.866
_refine_diff_density_min -0.938
_refine_diff_density_rms 0.195
_refine_ls_extinction_method none
_refine_ls_goodness_of_fit_ref 1.141
_refine_ls_hydrogen_treatment undef
_refine_ls_matrix_type full
_refine_ls_number_parameters 46
_refine_ls_number_reflns 1450
_refine_ls_number_restraints 0
_refine_ls_restrained_S_all 1.141
_refine_ls_R_factor_all 0.0555
_refine_ls_R_factor_gt 0.0428
_refine_ls_shift/su_max 0.001
_refine_ls_shift/su_mean 0.000
_refine_ls_structure_factor_coef Fsqd
_refine_ls_weighting_details 'w=1/[\s^2^(Fo^2^)+6.5705P] where P=(Fo^2^+2Fc^2^)/3'
_refine_ls_weighting_scheme calc
_refine_ls_wR_factor_gt 0.0691
_refine_ls_wR_factor_ref 0.0724
_reflns_Friedel_coverage 0.000
_reflns_number_gt 1228
_reflns_number_total 1450
_reflns_threshold_expression 'I > 2\s(I)'
_cod_data_source_file d2ra05200h2.cif
_cod_data_source_block mo_ag202_a_1_3_0m
_cod_database_code 7245727
_shelx_shelxl_version_number 2017/1
_shelx_space_group_comment
;
The symmetry employed for this shelxl refinement is uniquely defined
by the following loop, which should always be used as a source of
symmetry information in preference to the above space-group names.
They are only intended as comments.
;
_shelx_estimated_absorpt_t_max 0.627
_shelx_estimated_absorpt_t_min 0.489
_olex2_refinement_description
;
;
_olex2_submission_special_instructions 'No special instructions were received'

loop_
_space_group_symop_operation_xyz
'x, y, z'
'-x+1/2, -y, z+1/2'
'-x, y+1/2, -z'
'x+1/2, -y+1/2, -z+1/2'
'-x, -y, -z'
'x-1/2, y, -z-1/2'
'x, -y-1/2, z'
'-x-1/2, y-1/2, z-1/2'

loop_
_atom_site_label
_atom_site_type_symbol
_atom_site_fract_x
_atom_site_fract_y
_atom_site_fract_z
_atom_site_U_iso_or_equiv
_atom_site_adp_type
_atom_site_occupancy
_atom_site_site_symmetry_order
_atom_site_calc_flag
_atom_site_refinement_flags_posn
_atom_site_refinement_flags_adp
_atom_site_refinement_flags_occupancy
_atom_site_disorder_assembly
_atom_site_disorder_group
Fe1 Fe 0.44846(7) 0.62301(5) 0.53179(5) 0.00591(12) Uani 1 1 d . . . . .
K3 K -0.08255(16) 0.750000 0.26902(10) 0.0077(2) Uani 1 2 d S T P . .
K5 K 0.93785(11) 0.92474(7) 0.63828(7) 0.01007(16) Uani 1 1 d . . . . .
S4 S 0.59570(18) 0.750000 0.65972(12) 0.0072(2) Uani 1 2 d S T P . .
S2 S 0.21031(17) 0.750000 0.46726(12) 0.0072(2) Uani 1 2 d S T P . .
S6 S 0.34447(13) 0.44420(8) 0.61295(8) 0.00725(17) Uani 1 1 d . . . . .

loop_
_atom_site_aniso_label
_atom_site_aniso_U_11
_atom_site_aniso_U_22
_atom_site_aniso_U_33
_atom_site_aniso_U_23
_atom_site_aniso_U_13
_atom_site_aniso_U_12
Fe1 0.0061(2) 0.0052(2) 0.0064(2) 0.00020(19) -0.00002(19) -0.00004(18)
K3 0.0080(5) 0.0081(5) 0.0072(5) 0.000 -0.0007(4) 0.000
K5 0.0101(3) 0.0115(4) 0.0086(4) -0.0002(3) 0.0004(3) -0.0027(3)
S4 0.0065(5) 0.0069(5) 0.0084(6) 0.000 -0.0009(4) 0.000
S2 0.0060(5) 0.0093(6) 0.0063(6) 0.000 -0.0005(5) 0.000
S6 0.0084(4) 0.0056(4) 0.0077(4) 0.0006(3) 0.0020(3) 0.0000(3)

loop_
_atom_type_symbol
_atom_type_description
_atom_type_scat_dispersion_real
_atom_type_scat_dispersion_imag
_atom_type_scat_source
Fe Fe 0.3463 0.8444 'International Tables Vol C Tables 4.2.6.8 and 6.1.1.4'
K K 0.2009 0.2494 'International Tables Vol C Tables 4.2.6.8 and 6.1.1.4'
S S 0.1246 0.1234 'International Tables Vol C Tables 4.2.6.8 and 6.1.1.4'

loop_
_geom_angle_atom_site_label_1
_geom_angle_atom_site_label_2
_geom_angle_atom_site_label_3
_geom_angle
_geom_angle_site_symmetry_1
_geom_angle_site_symmetry_3
_geom_angle_publ_flag
Fe1 Fe1 Fe1 158.94(2) 7_575 5_666 ?
Fe1 Fe1 K3 68.151(10) 7_575 6_656 ?
Fe1 Fe1 K3 97.34(3) 5_666 6_656 ?
Fe1 Fe1 K5 98.043(15) 7_575 7_575 ?
Fe1 Fe1 K5 73.41(2) 5_666 7_575 ?
Fe1 Fe1 K5 97.39(3) 5_666 4_466 ?
Fe1 Fe1 K5 97.842(14) 7_575 4_466 ?
Fe1 Fe1 K5 97.748(14) 7_575 7_475 ?
Fe1 Fe1 K5 101.16(3) 5_666 7_475 ?
K3 Fe1 K5 165.25(2) 6_656 4_466 ?
K3 Fe1 K5 106.69(2) 6_656 7_475 ?
K3 Fe1 K5 114.27(3) 6_656 7_575 ?
K5 Fe1 K5 71.013(17) 7_575 4_466 ?
K5 Fe1 K5 69.526(17) 4_466 7_475 ?
K5 Fe1 K5 139.03(3) 7_575 7_475 ?
S4 Fe1 Fe1 52.44(2) . 7_575 ?
S4 Fe1 Fe1 127.96(4) . 5_666 ?
S4 Fe1 K3 113.46(3) . 6_656 ?
S4 Fe1 K5 56.18(3) . 7_575 ?
S4 Fe1 K5 108.11(4) . 7_475 ?
S4 Fe1 K5 56.85(3) . 4_466 ?
S4 Fe1 S2 100.29(4) . . ?
S4 Fe1 S6 114.01(4) . . ?
S4 Fe1 S6 111.06(5) . 5_666 ?
S2 Fe1 Fe1 53.13(2) . 7_575 ?
S2 Fe1 Fe1 131.72(4) . 5_666 ?
S2 Fe1 K3 55.71(4) . 6_656 ?
S2 Fe1 K5 112.62(4) . 4_466 ?
S2 Fe1 K5 150.92(3) . 7_575 ?
S2 Fe1 K5 59.57(3) . 7_475 ?
S2 Fe1 S6 115.01(5) . 5_666 ?
S6 Fe1 Fe1 108.29(3) 5_666 7_575 ?
S6 Fe1 Fe1 52.31(3) . 5_666 ?
S6 Fe1 Fe1 50.70(3) 5_666 5_666 ?
S6 Fe1 Fe1 148.65(3) . 7_575 ?
S6 Fe1 K3 132.53(3) . 6_656 ?
S6 Fe1 K3 59.75(3) 5_666 6_656 ?
S6 Fe1 K5 56.79(3) . 7_475 ?
S6 Fe1 K5 92.83(3) . 7_575 ?
S6 Fe1 K5 140.70(3) 5_666 7_475 ?
S6 Fe1 K5 132.30(3) 5_666 4_466 ?
S6 Fe1 K5 66.43(3) 5_666 7_575 ?
S6 Fe1 K5 58.24(3) . 4_466 ?
S6 Fe1 S2 113.93(4) . . ?
S6 Fe1 S6 103.01(3) . 5_666 ?
Fe1 K3 Fe1 43.70(2) 6_556 4_465 ?
Fe1 K3 K5 125.71(3) 4_465 3_646 ?
Fe1 K3 K5 84.067(18) 6_556 3_646 ?
Fe1 K3 K5 84.067(18) 4_465 5_676 ?
Fe1 K3 K5 125.71(3) 6_556 5_676 ?
K3 K3 Fe1 86.90(4) 6_556 4_465 ?
K3 K3 Fe1 80.12(4) 6_656 4_465 ?
K3 K3 Fe1 80.12(4) 6_656 6_556 ?
K3 K3 Fe1 86.90(4) 6_556 6_556 ?
K3 K3 K3 166.01(7) 6_556 6_656 ?
K3 K3 K5 76.59(2) 6_656 5_676 ?
K3 K3 K5 107.41(2) 6_556 5_676 ?
K3 K3 K5 107.41(2) 6_556 3_646 ?
K3 K3 K5 76.59(2) 6_656 3_646 ?
K5 K3 K5 134.75(4) 5_676 3_646 ?
S2 K3 Fe1 130.01(4) . 6_556 ?
S2 K3 Fe1 38.23(2) 6_556 6_556 ?
S2 K3 Fe1 38.23(2) 6_556 4_465 ?
S2 K3 Fe1 130.01(4) . 4_465 ?
S2 K3 K3 139.49(6) . 6_556 ?
S2 K3 K3 54.48(4) 6_556 6_556 ?
S2 K3 K3 111.54(6) 6_556 6_656 ?
S2 K3 K3 54.50(4) . 6_656 ?
S2 K3 K5 67.38(2) . 5_676 ?
S2 K3 K5 111.75(2) 6_556 5_676 ?
S2 K3 K5 67.38(2) . 3_646 ?
S2 K3 K5 111.75(2) 6_556 3_646 ?
S2 K3 S2 166.04(6) . 6_556 ?
S2 K3 S6 94.77(4) . 5_566 ?
S2 K3 S6 94.77(4) . 3_556 ?
S2 K3 S6 95.49(4) 6_556 5_566 ?
S2 K3 S6 93.10(4) . 2_564 ?
S2 K3 S6 95.49(4) 6_556 3_556 ?
S2 K3 S6 76.41(3) 6_556 2_564 ?
S2 K3 S6 93.10(4) . 8_665 ?
S2 K3 S6 76.41(3) 6_556 8_665 ?
S6 K3 Fe1 100.59(3) 3_556 4_465 ?
S6 K3 Fe1 72.65(3) 8_665 6_556 ?
S6 K3 Fe1 133.47(4) 5_566 4_465 ?
S6 K3 Fe1 100.59(3) 5_566 6_556 ?
S6 K3 Fe1 38.40(2) 8_665 4_465 ?
S6 K3 Fe1 38.40(2) 2_564 6_556 ?
S6 K3 Fe1 72.65(3) 2_564 4_465 ?
S6 K3 Fe1 133.47(4) 3_556 6_556 ?
S6 K3 K3 57.45(3) 5_566 6_556 ?
S6 K3 K3 130.05(3) 3_556 6_656 ?
S6 K3 K3 54.26(3) 8_665 6_656 ?
S6 K3 K3 130.05(3) 5_566 6_656 ?
S6 K3 K3 116.75(4) 2_564 6_556 ?
S6 K3 K3 54.26(3) 2_564 6_656 ?
S6 K3 K3 57.45(3) 3_556 6_556 ?
S6 K3 K3 116.75(4) 8_665 6_556 ?
S6 K3 K5 54.17(2) 5_566 3_646 ?
S6 K3 K5 127.94(4) 8_665 3_646 ?
S6 K3 K5 131.67(4) 3_556 3_646 ?
S6 K3 K5 54.17(2) 3_556 5_676 ?
S6 K3 K5 131.67(4) 5_566 5_676 ?
S6 K3 K5 53.90(2) 8_665 5_676 ?
S6 K3 K5 127.94(4) 2_564 5_676 ?
S6 K3 K5 53.90(2) 2_564 3_646 ?
S6 K3 S6 96.11(3) 5_566 2_564 ?
S6 K3 S6 96.11(3) 3_556 8_665 ?
S6 K3 S6 171.87(4) 3_556 2_564 ?
S6 K3 S6 81.41(4) 2_564 8_665 ?
S6 K3 S6 171.87(4) 5_566 8_665 ?
S6 K3 S6 85.26(4) 5_566 3_556 ?
Fe1 K5 Fe1 106.01(2) 4_566 7_675 ?
Fe1 K5 Fe1 139.03(3) 7_575 7_675 ?
Fe1 K5 Fe1 108.91(2) 7_575 4_566 ?
Fe1 K5 K3 81.19(2) 4_566 5_676 ?
Fe1 K5 K3 118.02(3) 7_575 5_676 ?
Fe1 K5 K5 81.958(15) 7_575 7_575 ?
K3 K5 Fe1 87.73(2) 5_676 7_675 ?
K5 K5 Fe1 64.04(2) 5_776 7_675 ?
K5 K5 Fe1 82.253(14) 7_575 7_675 ?
K5 K5 Fe1 155.49(4) 5_776 4_566 ?
K5 K5 Fe1 82.158(14) 7_575 4_566 ?
K5 K5 Fe1 90.25(3) 5_776 7_575 ?
K5 K5 K3 76.22(3) 5_776 5_676 ?
K5 K5 K3 157.38(2) 7_575 5_676 ?
K5 K5 K5 116.52(3) 5_776 7_575 ?
S4 K5 Fe1 118.76(3) 6_657 7_575 ?
S4 K5 Fe1 79.57(3) 6_657 7_675 ?
S4 K5 Fe1 81.55(3) . 4_566 ?
S4 K5 Fe1 37.52(2) . 7_575 ?
S4 K5 Fe1 132.77(3) . 7_675 ?
S4 K5 Fe1 36.46(2) 6_657 4_566 ?
S4 K5 K3 104.83(3) 6_657 5_676 ?
S4 K5 K3 139.08(4) . 5_676 ?
S4 K5 K5 143.60(5) 6_657 5_776 ?
S4 K5 K5 53.46(2) 6_657 7_575 ?
S4 K5 K5 52.05(2) . 7_575 ?
S4 K5 K5 122.10(4) . 5_776 ?
S4 K5 S4 81.46(3) . 6_657 ?
S4 K5 S2 83.21(3) 6_657 1_655 ?
S4 K5 S2 98.63(3) . 1_655 ?
S4 K5 S6 92.33(3) . 4_566 ?
S4 K5 S6 90.85(3) 6_657 7_675 ?
S4 K5 S6 69.77(3) . 3_656 ?
S4 K5 S6 145.90(3) 6_657 3_656 ?
S4 K5 S6 168.26(4) . 7_675 ?
S4 K5 S6 72.53(3) 6_657 4_566 ?
S2 K5 Fe1 119.37(3) 1_655 4_566 ?
S2 K5 Fe1 36.46(2) 1_655 7_675 ?
S2 K5 Fe1 105.58(3) 1_655 7_575 ?
S2 K5 K3 122.15(3) 1_655 5_676 ?
S2 K5 K5 55.325(19) 1_655 7_575 ?
S2 K5 K5 67.10(3) 1_655 5_776 ?
S2 K5 S6 83.40(3) 1_655 3_656 ?
S6 K5 Fe1 99.09(3) 4_566 7_575 ?
S6 K5 Fe1 150.05(3) 7_675 7_575 ?
S6 K5 Fe1 37.509(19) 3_656 7_575 ?
S6 K5 Fe1 146.16(3) 3_656 4_566 ?
S6 K5 Fe1 97.55(3) 7_675 4_566 ?
S6 K5 Fe1 36.17(2) 7_675 7_675 ?
S6 K5 Fe1 121.80(3) 4_566 7_675 ?
S6 K5 Fe1 106.59(3) 3_656 7_675 ?
S6 K5 Fe1 36.59(2) 4_566 4_566 ?
S6 K5 K3 51.56(3) 7_675 5_676 ?
S6 K5 K3 53.67(3) 4_566 5_676 ?
S6 K5 K3 108.86(3) 3_656 5_676 ?
S6 K5 K5 53.44(3) 3_656 5_776 ?
S6 K5 K5 116.03(2) 4_566 7_575 ?
S6 K5 K5 93.46(2) 3_656 7_575 ?
S6 K5 K5 116.21(2) 7_675 7_575 ?
S6 K5 K5 60.73(3) 7_675 5_776 ?
S6 K5 K5 127.40(4) 4_566 5_776 ?
S6 K5 S2 151.57(4) 4_566 1_655 ?
S6 K5 S2 71.50(3) 7_675 1_655 ?
S6 K5 S6 125.02(3) 4_566 3_656 ?
S6 K5 S6 93.82(3) 7_675 4_566 ?
S6 K5 S6 114.17(3) 7_675 3_656 ?
Fe1 S4 Fe1 75.12(5) 7_575 . ?
Fe1 S4 K5 86.29(3) . 7_575 ?
Fe1 S4 K5 86.69(3) . 4_466 ?
Fe1 S4 K5 131.92(5) . 6_557 ?
Fe1 S4 K5 86.29(3) 7_575 . ?
Fe1 S4 K5 133.24(6) 7_575 7_575 ?
Fe1 S4 K5 133.24(6) . . ?
Fe1 S4 K5 86.69(3) 7_575 6_557 ?
Fe1 S4 K5 131.92(5) 7_575 4_466 ?
K5 S4 K5 134.29(5) 7_575 6_557 ?
K5 S4 K5 134.29(5) . 4_466 ?
K5 S4 K5 75.90(4) . 7_575 ?
K5 S4 K5 88.06(3) . 6_557 ?
K5 S4 K5 73.07(4) 6_557 4_466 ?
K5 S4 K5 88.06(3) 7_575 4_466 ?
Fe1 S2 Fe1 73.73(5) . 7_575 ?
Fe1 S2 K3 86.06(4) . 6_656 ?
Fe1 S2 K3 137.00(4) 7_575 . ?
Fe1 S2 K3 137.00(4) . . ?
Fe1 S2 K3 86.06(4) 7_575 6_656 ?
Fe1 S2 K5 83.97(3) . 7_475 ?
Fe1 S2 K5 125.29(5) . 1_455 ?
Fe1 S2 K5 83.97(3) 7_575 1_455 ?
Fe1 S2 K5 125.29(5) 7_575 7_475 ?
K3 S2 K3 71.03(3) . 6_656 ?
K3 S2 K5 142.19(3) 6_656 1_455 ?
K3 S2 K5 92.34(4) . 7_475 ?
K3 S2 K5 142.19(3) 6_656 7_475 ?
K3 S2 K5 92.34(4) . 1_455 ?
K5 S2 K5 69.35(4) 7_475 1_455 ?
Fe1 S6 Fe1 76.99(3) . 5_666 ?
Fe1 S6 K3 81.84(3) 5_666 2_565 ?
Fe1 S6 K3 161.30(4) . 5_566 ?
Fe1 S6 K3 127.78(4) . 2_565 ?
Fe1 S6 K3 118.01(4) 5_666 5_566 ?
Fe1 S6 K5 87.04(3) . 7_475 ?
Fe1 S6 K5 85.17(3) . 4_466 ?
Fe1 S6 K5 139.89(4) 5_666 7_475 ?
Fe1 S6 K5 129.12(4) 5_666 4_466 ?
Fe1 S6 K5 84.42(3) . 3_646 ?
Fe1 S6 K5 76.06(3) 5_666 3_646 ?
K3 S6 K3 68.296(19) 5_566 2_565 ?
K3 S6 K5 74.27(3) 5_566 7_475 ?
K3 S6 K5 88.49(3) 5_566 3_646 ?
K3 S6 K5 92.29(3) 5_566 4_466 ?
K3 S6 K5 135.15(3) 2_565 3_646 ?
K3 S6 K5 72.43(3) 2_565 4_466 ?
K5 S6 K3 134.72(4) 7_475 2_565 ?
K5 S6 K5 149.26(3) 4_466 3_646 ?
K5 S6 K5 84.81(3) 7_475 4_466 ?
K5 S6 K5 65.83(3) 7_475 3_646 ?

loop_
_geom_bond_atom_site_label_1
_geom_bond_atom_site_label_2
_geom_bond_distance
_geom_bond_site_symmetry_2
_geom_bond_publ_flag
Fe1 Fe1 2.7760(10) 7_575 ?
Fe1 Fe1 2.8814(10) 5_666 ?
Fe1 K3 3.7294(12) 6_656 ?
Fe1 K5 3.8254(10) 4_466 ?
Fe1 K5 3.7305(10) 7_575 ?
Fe1 K5 3.8720(10) 7_475 ?
Fe1 S4 2.2770(12) . ?
Fe1 S2 2.3135(11) . ?
Fe1 S6 2.2884(10) . ?
Fe1 S6 2.3404(11) 5_666 ?
K3 K3 3.5876(3) 6_656 ?
K3 K3 3.5876(3) 6_556 ?
K3 K5 3.8514(9) 5_676 ?
K3 K5 3.8514(9) 3_646 ?
K3 S2 3.0886(18) 6_556 ?
K3 S2 3.0876(17) . ?
K3 S6 3.1341(12) 5_566 ?
K3 S6 3.2547(13) 2_564 ?
K3 S6 3.1341(12) 3_556 ?
K3 S6 3.2547(13) 8_665 ?
K5 K5 3.8199(16) 7_575 ?
K5 K5 3.6848(16) 5_776 ?
K5 S4 3.2082(14) 6_657 ?
K5 S4 3.1059(13) . ?
K5 S2 3.3571(14) 1_655 ?
K5 S6 3.2439(12) 7_675 ?
K5 S6 3.5231(13) 3_656 ?
K5 S6 3.2643(13) 4_566 ?
